data_7201403
loop_
_publ_author_name
'Gajda, Roman'
'Katrusiak, Andrzej'
'Crassous, Jeanne'

_publ_section_title
;
 Pressure-controlled aggregation in carboxylic acids. A case study on
 the polymorphism of bromochlorofluoroacetic acid
;
_journal_issue 12
_journal_name_full CrystEngComm
_journal_page_first 2668
_journal_paper_doi 10.1039/b910409g
_journal_volume 11
_journal_year 2009
_chemical_formula_moiety 'C2 H Br Cl F O2'
_chemical_formula_sum 'C2 H Br Cl F O2'
_chemical_formula_weight 191.39
_chemical_name_common 'bromochlorofluorocarboxylic acid'
_chemical_name_systematic
;
bromochlorofluorocarboxylic acid
;
_space_group_IT_number 60
_symmetry_cell_setting orthorhombic
_symmetry_space_group_name_Hall '-P 2n 2ab'
_symmetry_space_group_name_H-M 'P b c n'
_atom_sites_solution_hydrogens geom
_atom_sites_solution_primary direct
_atom_sites_solution_secondary difmap
_audit_creation_method SHELXL-97
_cell_angle_alpha 90.00
_cell_angle_beta 90.00
_cell_angle_gamma 90.00
_cell_formula_units_Z 16
_cell_length_a 16.169(4)
_cell_length_b 6.0038(16)
_cell_length_c 20.971(4)
_cell_measurement_reflns_used 3964
_cell_measurement_temperature 293(2)
_cell_measurement_theta_max 24.97
_cell_measurement_theta_min 3.62
_cell_volume 2035.8(8)
_computing_cell_refinement 'CrysAlis (Oxford Diffraction, 2004)'
_computing_data_collection 'CrysAlis (Oxford Diffraction, 2004)'
_computing_data_reduction 'CrysAlis (Oxford Diffraction, 2004)'
_computing_molecular_graphics 'X-seed 2.0'
_computing_publication_material 'X-seed 2.0'
_computing_structure_refinement 'SHELXL-97 (Sheldrick, 1997)'
_computing_structure_solution 'SHELXS-97 (Sheldrick, 1990)'
_diffrn_ambient_pressure 590000
_diffrn_ambient_temperature 293(2)
_diffrn_measured_fraction_theta_full 0.396
_diffrn_measured_fraction_theta_max 0.396
_diffrn_measurement_device_type 'Kuma KM4CCD \k geometry'
_diffrn_measurement_method '\w scans'
_diffrn_radiation_monochromator graphite
_diffrn_radiation_source 'fine-focus sealed tube'
_diffrn_radiation_type MoK\a
_diffrn_radiation_wavelength 0.71073
_diffrn_reflns_av_R_equivalents 0.0693
_diffrn_reflns_av_sigmaI/netI 0.0299
_diffrn_reflns_limit_h_max 14
_diffrn_reflns_limit_h_min -14
_diffrn_reflns_limit_k_max 5
_diffrn_reflns_limit_k_min -5
_diffrn_reflns_limit_l_max 24
_diffrn_reflns_limit_l_min -24
_diffrn_reflns_number 7980
_diffrn_reflns_theta_full 24.97
_diffrn_reflns_theta_max 24.97
_diffrn_reflns_theta_min 3.62
_exptl_absorpt_coefficient_mu 8.503
_exptl_absorpt_correction_T_max 0.49
_exptl_absorpt_correction_T_min 0.32
_exptl_absorpt_correction_type analytical
_exptl_absorpt_process_details
;
Katrusiak, A. (2003). REDSHADE - Program for correcting
reflections intensities for DAC absorption, gasket shadowing
and sample crystal absorption. Adam Mickiewicz University, Pozna\'n.

Katrusiak, A. (2004). Z. Kristallogr. 219, 461-467
;
_exptl_crystal_colour colourless
_exptl_crystal_density_diffrn 2.498
_exptl_crystal_density_method 'not measured'
_exptl_crystal_description disc
_exptl_crystal_F_000 1440
_exptl_crystal_size_max 0.470
_exptl_crystal_size_mid 0.460
_exptl_crystal_size_min 0.085
_refine_diff_density_max 0.363
_refine_diff_density_min -0.361
_refine_diff_density_rms 0.091
_refine_ls_extinction_method none
_refine_ls_goodness_of_fit_ref 1.026
_refine_ls_hydrogen_treatment constr
_refine_ls_matrix_type full
_refine_ls_number_parameters 122
_refine_ls_number_reflns 706
_refine_ls_number_restraints 0
_refine_ls_restrained_S_all 1.026
_refine_ls_R_factor_all 0.0694
_refine_ls_R_factor_gt 0.0616
_refine_ls_shift/su_max 0.001
_refine_ls_shift/su_mean 0.000
_refine_ls_structure_factor_coef Fsqd
_refine_ls_weighting_details 'calc w=1/[\s^2^(Fo^2^)+(0.0789P)^2^+20.2760P] where P=(Fo^2^+2Fc^2^)/3'
_refine_ls_weighting_scheme calc
_refine_ls_wR_factor_gt 0.1475
_refine_ls_wR_factor_ref 0.1530
_reflns_number_gt 628
_reflns_number_total 706
_reflns_threshold_expression >2sigma(I)
_cod_data_source_file b910409g.txt
_cod_data_source_block bromochlorofluorocarboxylic_acid_2
_cod_depositor_comments
;
The following automatic conversions were performed:
'_symmetry_cell_setting' value 'Orthorhombic' changed to 'orthorhombic'
according to '/home/saulius/struct/CIF-dictionaries/cif_core.dic'
dictionary named 'cif_core.dic' version 2.4.1 from 2010-06-29.

Automatic conversion script
Id: cif_fix_enum 1527 2010-12-29 10:47:43Z saulius 
;
_cod_original_cell_volume 2035.7(9)
_cod_original_sg_symbol_H-M 'P bcn'
_cod_database_code 7201403

loop_
_symmetry_equiv_pos_as_xyz
'x, y, z'
'-x+1/2, -y+1/2, z+1/2'
'-x, y, -z+1/2'
'x+1/2, -y+1/2, -z'
'-x, -y, -z'
'x-1/2, y-1/2, -z-1/2'
'x, -y, z-1/2'
'-x-1/2, y-1/2, z'

loop_
_atom_site_label
_atom_site_type_symbol
_atom_site_fract_x
_atom_site_fract_y
_atom_site_fract_z
_atom_site_U_iso_or_equiv
_atom_site_adp_type
_atom_site_occupancy
_atom_site_symmetry_multiplicity
_atom_site_calc_flag
_atom_site_refinement_flags
_atom_site_disorder_assembly
_atom_site_disorder_group
C1 C 1.1474(12) -1.041(4) 0.7427(6) 0.047(5) Uani 1 1 d . . .
C2 C 1.1083(11) -0.963(3) 0.6818(6) 0.048(5) Uani 1 1 d . . .
O1 O 1.2118(10) -0.928(3) 0.7591(4) 0.065(5) Uani 1 1 d . . .
H1 H 1.2299 -0.9755 0.7929 0.097 Uiso 1 1 calc R . .
O2 O 1.1176(8) -1.196(2) 0.7701(4) 0.057(3) Uani 1 1 d . . .
Br1 Br 1.1807(2) -1.0096(6) 0.61609(9) 0.0703(10) Uani 0.34 1 d P . .
Br2 Br 1.08107(17) -0.6642(5) 0.68700(9) 0.0793(10) Uani 0.66 1 d P . .
Cl1 Cl 1.1807(2) -1.0096(6) 0.61609(9) 0.0703(10) Uani 0.66 1 d P . .
Cl2 Cl 1.08107(17) -0.6642(5) 0.68700(9) 0.0793(10) Uani 0.34 1 d P . .
F1 F 1.0430(9) -1.084(3) 0.6687(5) 0.108(6) Uani 1 1 d . . .
C3 C 1.3370(11) -1.037(3) 0.8960(6) 0.038(4) Uiso 1 1 d . . .
C4 C 1.3512(9) -1.164(3) 0.9601(5) 0.034(4) Uani 1 1 d . . .
O3 O 1.3973(7) -0.909(2) 0.8827(4) 0.054(3) Uani 1 1 d . . .
H3 H 1.3875 -0.8420 0.8495 0.082 Uiso 1 1 calc R . .
O4 O 1.2749(7) -1.0768(17) 0.8667(3) 0.050(3) Uani 1 1 d . . .
Br3 Br 1.42121(15) -1.4000(4) 0.94485(8) 0.0565(8) Uani 0.68 1 d P . .
Br4 Br 1.39044(16) -0.9837(5) 1.02307(9) 0.0474(8) Uani 0.32 1 d P . .
Cl3 Cl 1.42121(15) -1.4000(4) 0.94485(8) 0.0565(8) Uani 0.32 1 d P . .
Cl4 Cl 1.39044(16) -0.9837(5) 1.02307(9) 0.0474(8) Uani 0.68 1 d P . .
F2 F 1.2776(5) -1.2437(15) 0.9793(3) 0.049(3) Uani 1 1 d . . .

loop_
_atom_site_aniso_label
_atom_site_aniso_U_11
_atom_site_aniso_U_22
_atom_site_aniso_U_33
_atom_site_aniso_U_23
_atom_site_aniso_U_13
_atom_site_aniso_U_12
C1 0.07(2) 0.02(3) 0.046(7) 0.007(9) -0.007(9) -0.001(7)
C2 0.07(2) 0.03(2) 0.043(6) 0.026(7) -0.014(7) -0.024(7)
O1 0.092(19) 0.045(16) 0.058(5) 0.010(6) -0.034(7) -0.018(7)
O2 0.053(16) 0.065(18) 0.054(5) 0.031(6) -0.005(5) -0.003(5)
Br1 0.101(4) 0.076(4) 0.0336(10) -0.0047(13) 0.0059(13) 0.0137(15)
Br2 0.086(3) 0.091(4) 0.0617(12) 0.0154(13) 0.0076(12) 0.0359(13)
Cl1 0.101(4) 0.076(4) 0.0336(10) -0.0047(13) 0.0059(13) 0.0137(15)
Cl2 0.086(3) 0.091(4) 0.0617(12) 0.0154(13) 0.0076(12) 0.0359(13)
F1 0.087(15) 0.129(18) 0.107(7) 0.076(8) -0.055(7) -0.057(8)
C4 0.04(2) 0.04(2) 0.024(5) 0.006(6) 0.007(6) -0.002(6)
O3 0.052(14) 0.059(15) 0.053(5) 0.024(6) -0.006(5) -0.007(5)
O4 0.080(15) 0.033(14) 0.037(4) 0.010(4) -0.021(5) -0.004(4)
Br3 0.064(3) 0.048(3) 0.0582(11) 0.0001(10) -0.0026(10) 0.0156(9)
Br4 0.050(3) 0.054(3) 0.0375(10) -0.0094(11) -0.0074(10) -0.0032(10)
Cl3 0.064(3) 0.048(3) 0.0582(11) 0.0001(10) -0.0026(10) 0.0156(9)
Cl4 0.050(3) 0.054(3) 0.0375(10) -0.0094(11) -0.0074(10) -0.0032(10)
F2 0.021(11) 0.078(12) 0.049(4) 0.015(4) 0.000(4) -0.013(4)

loop_
_atom_type_symbol
_atom_type_description
_atom_type_scat_dispersion_real
_atom_type_scat_dispersion_imag
_atom_type_scat_source
C C 0.0033 0.0016 'International Tables Vol C Tables 4.2.6.8 and 6.1.1.4'
H H 0.0000 0.0000 'International Tables Vol C Tables 4.2.6.8 and 6.1.1.4'
O O 0.0106 0.0060 'International Tables Vol C Tables 4.2.6.8 and 6.1.1.4'
F F 0.0171 0.0103 'International Tables Vol C Tables 4.2.6.8 and 6.1.1.4'
Cl Cl 0.1484 0.1585 'International Tables Vol C Tables 4.2.6.8 and 6.1.1.4'
Br Br -0.2901 2.4595 'International Tables Vol C Tables 4.2.6.8 and 6.1.1.4'

loop_
_geom_angle_atom_site_label_1
_geom_angle_atom_site_label_2
_geom_angle_atom_site_label_3
_geom_angle
_geom_angle_site_symmetry_1
_geom_angle_site_symmetry_3
_geom_angle_publ_flag
O2 C1 O1 127.5(16) . . ?
O2 C1 C2 118.9(14) . . ?
O1 C1 C2 113.6(15) . . ?
F1 C2 C1 110.1(12) . . ?
F1 C2 Br1 105.8(13) . . ?
C1 C2 Br1 108.9(14) . . ?
F1 C2 Cl1 105.8(13) . . ?
C1 C2 Cl1 108.9(14) . . ?
Br1 C2 Cl1 0.0(2) . . ?
F1 C2 Br2 111.1(18) . . ?
C1 C2 Br2 110.7(12) . . ?
Br1 C2 Br2 110.2(7) . . ?
Cl1 C2 Br2 110.2(7) . . ?
F1 C2 Cl2 111.1(18) . . ?
C1 C2 Cl2 110.7(12) . . ?
Br1 C2 Cl2 110.2(7) . . ?
Cl1 C2 Cl2 110.2(7) . . ?
Br2 C2 Cl2 0.0(2) . . ?
O4 C3 O3 130.4(16) . . ?
O4 C3 C4 117.9(13) . . ?
O3 C3 C4 111.7(15) . . ?
F2 C4 C3 107.5(11) . . ?
F2 C4 Cl4 107.6(7) . . ?
C3 C4 Cl4 112.7(12) . . ?
F2 C4 Br4 107.6(7) . . ?
C3 C4 Br4 112.7(12) . . ?
Cl4 C4 Br4 0.00(8) . . ?
F2 C4 Br3 108.8(12) . . ?
C3 C4 Br3 108.4(10) . . ?
Cl4 C4 Br3 111.7(8) . . ?
Br4 C4 Br3 111.7(8) . . ?
F2 C4 Cl3 108.8(12) . . ?
C3 C4 Cl3 108.4(10) . . ?
Cl4 C4 Cl3 111.7(8) . . ?
Br4 C4 Cl3 111.7(8) . . ?
Br3 C4 Cl3 0.00(15) . . ?

loop_
_geom_bond_atom_site_label_1
_geom_bond_atom_site_label_2
_geom_bond_distance
_geom_bond_site_symmetry_2
_geom_bond_publ_flag
C1 O2 1.193(19) . ?
C1 O1 1.291(19) . ?
C1 C2 1.50(2) . ?
C2 F1 1.311(17) . ?
C2 Br1 1.829(17) . ?
C2 Cl1 1.829(17) . ?
C2 Br2 1.85(2) . ?
C2 Cl2 1.85(2) . ?
C3 O4 1.200(17) . ?
C3 O3 1.274(18) . ?
C3 C4 1.56(2) . ?
C4 F2 1.345(16) . ?
C4 Cl4 1.822(15) . ?
C4 Br4 1.822(15) . ?
C4 Br3 1.841(16) . ?
C4 Cl3 1.841(16) . ?

loop_
_geom_torsion_atom_site_label_1
_geom_torsion_atom_site_label_2
_geom_torsion_atom_site_label_3
_geom_torsion_atom_site_label_4
_geom_torsion
_geom_torsion_site_symmetry_1
_geom_torsion_site_symmetry_2
_geom_torsion_site_symmetry_3
_geom_torsion_site_symmetry_4
_geom_torsion_publ_flag
O2 C1 C2 F1 1(3) . . . . ?
O1 C1 C2 F1 -179(2) . . . . ?
O2 C1 C2 Br1 -115(2) . . . . ?
O1 C1 C2 Br1 65(2) . . . . ?
O2 C1 C2 Cl1 -115(2) . . . . ?
O1 C1 C2 Cl1 65(2) . . . . ?
O2 C1 C2 Br2 124(2) . . . . ?
O1 C1 C2 Br2 -56(2) . . . . ?
O2 C1 C2 Cl2 124(2) . . . . ?
O1 C1 C2 Cl2 -56(2) . . . . ?
O4 C3 C4 F2 -19(2) . . . . ?
O3 C3 C4 F2 163.0(16) . . . . ?
O4 C3 C4 Cl4 -137.2(14) . . . . ?
O3 C3 C4 Cl4 45(2) . . . . ?
O4 C3 C4 Br4 -137.2(14) . . . . ?
O3 C3 C4 Br4 45(2) . . . . ?
O4 C3 C4 Br3 98.6(17) . . . . ?
O3 C3 C4 Br3 -79.5(19) . . . . ?
O4 C3 C4 Cl3 98.6(17) . . . . ?
O3 C3 C4 Cl3 -79.5(19) . . . . ?
